data_4119088
loop_
_publ_author_name
'Eckert, Nathan A.'
'Stoian, Sebastian'
'Smith, Jeremy M.'
'Bominaar, Emile L.'
'M\"unck, Eckard'
'Holland, Patrick L.'

_publ_section_title
;
 Synthesis, Structure, and Spectroscopy of an Oxodiiron(II) Complex
;
_journal_issue 26
_journal_name_full 'Journal of the American Chemical Society'
_journal_page_first 9344
_journal_page_last 9345
_journal_paper_doi 10.1021/ja0436704
_journal_volume 127
_journal_year 2005
_chemical_formula_sum 'C74 H106 Fe2 N4 O2'
_chemical_formula_weight 1195.33
_chemical_name_common holjs90
_chemical_name_systematic
;
 ?
;
_space_group_IT_number 15
_symmetry_cell_setting monoclinic
_symmetry_space_group_name_Hall '-C 2yc'
_symmetry_space_group_name_H-M 'C 1 2/c 1'
_atom_sites_solution_hydrogens geom
_atom_sites_solution_primary direct
_atom_sites_solution_secondary difmap
_audit_creation_method SHELXL-97
_cell_angle_alpha 90
_cell_angle_beta 108.663(1)
_cell_angle_gamma 90
_cell_formula_units_Z 4
_cell_length_a 24.3801(15)
_cell_length_b 12.0679(7)
_cell_length_c 25.8748(16)
_cell_measurement_reflns_used 8192
_cell_measurement_temperature 193(2)
_cell_measurement_theta_max 28
_cell_measurement_theta_min 2
_cell_volume 7212.5(8)
_computing_structure_refinement 'SHELXL-97 (Sheldrick, 1997)'
_diffrn_ambient_temperature 193(2)
_diffrn_measured_fraction_theta_full 0.954
_diffrn_measured_fraction_theta_max 0.954
_diffrn_radiation_monochromator graphite
_diffrn_radiation_source 'fine-focus sealed tube'
_diffrn_radiation_type MoK\a
_diffrn_radiation_wavelength 0.71073
_diffrn_reflns_av_R_equivalents 0.0420
_diffrn_reflns_av_sigmaI/netI 0.0704
_diffrn_reflns_limit_h_max 32
_diffrn_reflns_limit_h_min -15
_diffrn_reflns_limit_k_max 15
_diffrn_reflns_limit_k_min -14
_diffrn_reflns_limit_l_max 30
_diffrn_reflns_limit_l_min -33
_diffrn_reflns_number 23389
_diffrn_reflns_theta_full 28.45
_diffrn_reflns_theta_max 28.45
_diffrn_reflns_theta_min 1.66
_exptl_absorpt_coefficient_mu 0.446
_exptl_absorpt_correction_T_max 0.928
_exptl_absorpt_correction_T_min 0.827
_exptl_absorpt_correction_type empirical
_exptl_absorpt_process_details sadabs
_exptl_crystal_colour orange
_exptl_crystal_density_diffrn 1.101
_exptl_crystal_density_method 'not measured'
_exptl_crystal_description block
_exptl_crystal_F_000 2584
_refine_diff_density_max 0.470
_refine_diff_density_min -0.274
_refine_diff_density_rms 0.056
_refine_ls_extinction_method none
_refine_ls_goodness_of_fit_ref 0.923
_refine_ls_hydrogen_treatment mixed
_refine_ls_matrix_type full
_refine_ls_number_parameters 393
_refine_ls_number_reflns 8693
_refine_ls_number_restraints 0
_refine_ls_restrained_S_all 0.923
_refine_ls_R_factor_all 0.0928
_refine_ls_R_factor_gt 0.0459
_refine_ls_shift/su_max 0.005
_refine_ls_shift/su_mean 0.000
_refine_ls_structure_factor_coef Fsqd
_refine_ls_weighting_details 'calc w=1/[\s^2^(Fo^2^)+(0.0615P)^2^+0.0000P] where P=(Fo^2^+2Fc^2^)/3'
_refine_ls_weighting_scheme calc
_refine_ls_wR_factor_gt 0.1054
_refine_ls_wR_factor_ref 0.1190
_reflns_number_gt 5214
_reflns_number_total 8693
_reflns_threshold_expression >2sigma(I)
_cod_data_source_file ja0436704sup1.cif
_cod_data_source_block sad
_cod_depositor_comments
;
The following automatic conversions were performed:

'_symmetry_cell_setting' value 'Monoclinic' changed to 'monoclinic'
according to /home/saulius/struct/CIF-dictionaries/cif_core.dic
dictionary named 'cif_core.dic' version 2.4.2 from 2011-04-26.

Automatic conversion script
Id: cif_fix_values 1891 2012-01-12 08:04:46Z andrius 
;
_cod_original_sg_symbol_H-M C2/c
_cod_database_code 4119088

loop_
_symmetry_equiv_pos_as_xyz
'x, y, z'
'-x, y, -z+1/2'
'x+1/2, y+1/2, z'
'-x+1/2, y+1/2, -z+1/2'
'-x, -y, -z'
'x, -y, z-1/2'
'-x+1/2, -y+1/2, -z'
'x+1/2, -y+1/2, z-1/2'

loop_
_atom_site_label
_atom_site_type_symbol
_atom_site_fract_x
_atom_site_fract_y
_atom_site_fract_z
_atom_site_U_iso_or_equiv
_atom_site_adp_type
_atom_site_occupancy
_atom_site_symmetry_multiplicity
_atom_site_calc_flag
_atom_site_refinement_flags
_atom_site_disorder_assembly
_atom_site_disorder_group
Fe1 Fe 0.430320(12) 0.55182(2) 0.203281(11) 0.03012(10) Uani 1 1 d . . .
N11 N 0.36176(7) 0.63486(13) 0.21016(7) 0.0309(4) Uani 1 1 d . . .
N21 N 0.38906(7) 0.45425(13) 0.14243(6) 0.0305(4) Uani 1 1 d . . .
O1 O 0.5000 0.56628(17) 0.2500 0.0458(6) Uani 1 2 d S . .
C11 C 0.25168(10) 0.6573(2) 0.18593(11) 0.0489(6) Uani 1 1 d . . .
C21 C 0.30891(9) 0.59824(18) 0.18680(8) 0.0342(5) Uani 1 1 d . . .
C31 C 0.29955(9) 0.49516(19) 0.15851(9) 0.0389(5) Uani 1 1 d . . .
H31A H 0.2630 0.4657 0.1537 0.047 Uiso 1 1 calc R . .
C41 C 0.33312(9) 0.42914(17) 0.13654(8) 0.0340(5) Uani 1 1 d . . .
C51 C 0.30419(10) 0.31729(18) 0.11076(9) 0.0404(5) Uani 1 1 d . . .
C61 C 0.25614(10) 0.7711(2) 0.21363(11) 0.0538(7) Uani 1 1 d . . .
H61A H 0.2765 0.8215 0.1976 0.081 Uiso 1 1 calc R . .
H61B H 0.2767 0.7637 0.2519 0.081 Uiso 1 1 calc R . .
H61C H 0.2180 0.7992 0.2087 0.081 Uiso 1 1 calc R . .
C71 C 0.21926(13) 0.5818(3) 0.21425(16) 0.0911(12) Uani 1 1 d . . .
H71A H 0.2426 0.5706 0.2515 0.137 Uiso 1 1 calc R . .
H71B H 0.2116 0.5117 0.1958 0.137 Uiso 1 1 calc R . .
H71C H 0.1833 0.6160 0.2131 0.137 Uiso 1 1 calc R . .
C81 C 0.21679(13) 0.6768(3) 0.12519(13) 0.0929(12) Uani 1 1 d . . .
H81A H 0.2386 0.7233 0.1089 0.139 Uiso 1 1 calc R . .
H81B H 0.1807 0.7121 0.1225 0.139 Uiso 1 1 calc R . .
H81C H 0.2094 0.6069 0.1065 0.139 Uiso 1 1 calc R . .
C91 C 0.23903(11) 0.3294(2) 0.08308(11) 0.0624(8) Uani 1 1 d . . .
H91A H 0.2221 0.3641 0.1078 0.094 Uiso 1 1 calc R . .
H91B H 0.2221 0.2575 0.0731 0.094 Uiso 1 1 calc R . .
H91C H 0.2319 0.3742 0.0509 0.094 Uiso 1 1 calc R . .
C101 C 0.31471(12) 0.2385(2) 0.16013(10) 0.0563(7) Uani 1 1 d . . .
H10A H 0.3556 0.2304 0.1781 0.085 Uiso 1 1 calc R . .
H10B H 0.2981 0.1673 0.1477 0.085 Uiso 1 1 calc R . .
H10C H 0.2970 0.2687 0.1852 0.085 Uiso 1 1 calc R . .
C111 C 0.32772(12) 0.2604(2) 0.06924(10) 0.0559(7) Uani 1 1 d . . .
H11A H 0.3688 0.2508 0.0849 0.084 Uiso 1 1 calc R . .
H11B H 0.3195 0.3053 0.0371 0.084 Uiso 1 1 calc R . .
H11C H 0.3096 0.1893 0.0598 0.084 Uiso 1 1 calc R . .
C12 C 0.37690(9) 0.73541(17) 0.24202(9) 0.0360(5) Uani 1 1 d . . .
C22 C 0.38639(9) 0.83300(18) 0.21654(10) 0.0429(6) Uani 1 1 d . . .
C32 C 0.40093(11) 0.9289(2) 0.24825(13) 0.0565(7) Uani 1 1 d . . .
H32A H 0.4064 0.9951 0.2321 0.068 Uiso 1 1 calc R . .
C42 C 0.40721(11) 0.9268(2) 0.30242(14) 0.0672(9) Uani 1 1 d . . .
H42A H 0.4151 0.9921 0.3225 0.081 Uiso 1 1 calc R . .
C52 C 0.40195(11) 0.8288(2) 0.32777(11) 0.0608(8) Uani 1 1 d . . .
H52A H 0.4081 0.8285 0.3651 0.073 Uiso 1 1 calc R . .
C62 C 0.38756(10) 0.72963(19) 0.29838(9) 0.0446(6) Uani 1 1 d . . .
C72 C 0.38328(11) 0.8360(2) 0.15770(11) 0.0505(6) Uani 1 1 d . . .
H72A H 0.3663 0.7660 0.1408 0.061 Uiso 1 1 calc R . .
C82 C 0.34611(13) 0.9316(2) 0.12506(13) 0.0767(9) Uani 1 1 d . . .
H82A H 0.3077 0.9266 0.1273 0.115 Uiso 1 1 calc R . .
H82B H 0.3445 0.9266 0.0876 0.115 Uiso 1 1 calc R . .
H82C H 0.3630 1.0012 0.1399 0.115 Uiso 1 1 calc R . .
C92 C 0.44443(12) 0.8439(2) 0.15437(13) 0.0715(8) Uani 1 1 d . . .
H92A H 0.4671 0.7827 0.1736 0.107 Uiso 1 1 calc R . .
H92B H 0.4618 0.9122 0.1706 0.107 Uiso 1 1 calc R . .
H92C H 0.4429 0.8417 0.1168 0.107 Uiso 1 1 calc R . .
C102 C 0.38625(11) 0.6215(2) 0.32784(9) 0.0513(7) Uani 1 1 d . . .
H10D H 0.3755 0.5622 0.3006 0.062 Uiso 1 1 calc R . .
C112 C 0.34235(14) 0.6223(3) 0.35887(14) 0.0896(11) Uani 1 1 d . . .
H11D H 0.3045 0.6376 0.3340 0.134 Uiso 1 1 calc R . .
H11E H 0.3528 0.6785 0.3866 0.134 Uiso 1 1 calc R . .
H11F H 0.3423 0.5513 0.3756 0.134 Uiso 1 1 calc R . .
C122 C 0.44633(12) 0.5957(3) 0.36733(10) 0.0664(8) Uani 1 1 d . . .
H12A H 0.4740 0.5963 0.3480 0.100 Uiso 1 1 calc R . .
H12B H 0.4460 0.5239 0.3832 0.100 Uiso 1 1 calc R . .
H12C H 0.4568 0.6506 0.3957 0.100 Uiso 1 1 calc R . .
C13 C 0.41673(9) 0.42588(16) 0.10264(8) 0.0326(5) Uani 1 1 d . . .
C23 C 0.39923(10) 0.48115(19) 0.05204(9) 0.0404(5) Uani 1 1 d . . .
C33 C 0.42540(11) 0.4523(2) 0.01336(9) 0.0511(6) Uani 1 1 d . . .
H33A H 0.4135 0.4872 -0.0205 0.061 Uiso 1 1 calc R . .
C43 C 0.46827(11) 0.3740(2) 0.02380(10) 0.0536(7) Uani 1 1 d . . .
H43A H 0.4841 0.3535 -0.0031 0.064 Uiso 1 1 calc R . .
C53 C 0.48750(10) 0.3262(2) 0.07445(9) 0.0452(6) Uani 1 1 d . . .
H53A H 0.5179 0.2757 0.0820 0.054 Uiso 1 1 calc R . .
C63 C 0.46308(9) 0.35078(18) 0.11507(8) 0.0359(5) Uani 1 1 d . . .
C73 C 0.35520(12) 0.5735(2) 0.03916(10) 0.0549(7) Uani 1 1 d . . .
H73A H 0.3453 0.5885 0.0723 0.066 Uiso 1 1 calc R . .
C83 C 0.29957(13) 0.5451(3) -0.00561(14) 0.0929(12) Uani 1 1 d . . .
H83A H 0.2824 0.4808 0.0048 0.139 Uiso 1 1 calc R . .
H83B H 0.3079 0.5301 -0.0388 0.139 Uiso 1 1 calc R . .
H83C H 0.2732 0.6064 -0.0112 0.139 Uiso 1 1 calc R . .
C93 C 0.37955(15) 0.6801(2) 0.02363(14) 0.0844(10) Uani 1 1 d . . .
H93A H 0.4156 0.6977 0.0511 0.127 Uiso 1 1 calc R . .
H93B H 0.3525 0.7394 0.0208 0.127 Uiso 1 1 calc R . .
H93C H 0.3859 0.6703 -0.0108 0.127 Uiso 1 1 calc R . .
C103 C 0.48757(10) 0.29410(18) 0.17016(9) 0.0432(6) Uani 1 1 d . . .
H10E H 0.4669 0.3232 0.1941 0.052 Uiso 1 1 calc R . .
C113 C 0.47794(13) 0.1676(2) 0.16585(12) 0.0686(8) Uani 1 1 d . . .
H11G H 0.4374 0.1523 0.1494 0.103 Uiso 1 1 calc R . .
H11H H 0.4913 0.1354 0.2016 0.103 Uiso 1 1 calc R . .
H11I H 0.4991 0.1363 0.1438 0.103 Uiso 1 1 calc R . .
C123 C 0.55130(11) 0.3190(2) 0.19668(10) 0.0572(7) Uani 1 1 d . . .
H12D H 0.5569 0.3977 0.2004 0.086 Uiso 1 1 calc R . .
H12E H 0.5728 0.2900 0.1744 0.086 Uiso 1 1 calc R . .
H12F H 0.5647 0.2850 0.2321 0.086 Uiso 1 1 calc R . .
O3S O 0.0111(6) 0.4707(10) 0.0210(4) 0.192(4) Uani 0.50 1 d P . .
C1S C 0.0980(10) 0.477(2) -0.0029(8) 0.132(6) Uani 0.50 1 d P A 1
C2S C 0.0785(13) 0.5262(14) 0.0325(8) 0.167(7) Uani 0.50 1 d P A 1
C4S C -0.0463(7) 0.526(2) 0.0018(9) 0.205(8) Uani 0.50 1 d P . 2
C5S C -0.0932(14) 0.549(4) -0.0196(10) 0.173(11) Uani 0.50 1 d P B 2

loop_
_atom_site_aniso_label
_atom_site_aniso_U_11
_atom_site_aniso_U_22
_atom_site_aniso_U_33
_atom_site_aniso_U_23
_atom_site_aniso_U_13
_atom_site_aniso_U_12
Fe1 0.02624(16) 0.03351(17) 0.02835(16) -0.00273(13) 0.00556(11) -0.00080(14)
N11 0.0290(10) 0.0304(9) 0.0315(9) -0.0008(7) 0.0072(7) -0.0002(8)
N21 0.0300(9) 0.0347(9) 0.0273(8) -0.0016(8) 0.0100(7) -0.0056(8)
O1 0.0322(12) 0.0517(14) 0.0442(13) 0.000 -0.0007(10) 0.000
C11 0.0286(12) 0.0513(15) 0.0654(16) -0.0115(13) 0.0132(11) 0.0003(11)
C21 0.0306(12) 0.0385(12) 0.0349(12) 0.0009(10) 0.0125(9) -0.0015(10)
C31 0.0298(12) 0.0427(13) 0.0464(13) -0.0072(11) 0.0151(10) -0.0113(10)
C41 0.0346(12) 0.0358(12) 0.0311(11) -0.0019(9) 0.0098(9) -0.0066(9)
C51 0.0370(13) 0.0416(13) 0.0433(13) -0.0110(10) 0.0138(10) -0.0132(10)
C61 0.0307(13) 0.0535(15) 0.0767(18) -0.0069(13) 0.0166(12) 0.0080(11)
C71 0.069(2) 0.068(2) 0.169(4) -0.024(2) 0.085(2) -0.0152(16)
C81 0.0555(19) 0.107(3) 0.088(2) -0.029(2) -0.0171(17) 0.0326(19)
C91 0.0467(16) 0.0642(17) 0.0680(18) -0.0239(14) 0.0068(14) -0.0199(14)
C101 0.0728(19) 0.0412(14) 0.0606(17) -0.0068(12) 0.0292(14) -0.0160(13)
C111 0.0636(18) 0.0531(15) 0.0564(15) -0.0254(13) 0.0269(13) -0.0255(13)
C12 0.0260(11) 0.0345(12) 0.0436(13) -0.0070(10) 0.0058(10) 0.0052(9)
C22 0.0274(12) 0.0344(12) 0.0615(16) -0.0055(11) 0.0066(11) 0.0014(10)
C32 0.0408(15) 0.0387(15) 0.083(2) -0.0137(13) 0.0097(14) 0.0004(11)
C42 0.0445(16) 0.0490(18) 0.096(2) -0.0350(17) 0.0058(16) 0.0071(13)
C52 0.0429(15) 0.074(2) 0.0568(16) -0.0279(15) 0.0040(13) 0.0170(14)
C62 0.0341(13) 0.0517(15) 0.0436(13) -0.0105(11) 0.0060(10) 0.0108(11)
C72 0.0483(15) 0.0372(13) 0.0645(17) 0.0082(12) 0.0159(13) -0.0048(12)
C82 0.0614(19) 0.0627(19) 0.094(2) 0.0281(17) 0.0088(17) 0.0040(15)
C92 0.065(2) 0.0670(19) 0.088(2) 0.0126(16) 0.0316(17) 0.0024(16)
C102 0.0518(16) 0.0662(17) 0.0364(13) -0.0005(12) 0.0146(12) 0.0190(13)
C112 0.078(2) 0.119(3) 0.086(2) 0.029(2) 0.0451(19) 0.036(2)
C122 0.0640(19) 0.089(2) 0.0460(15) 0.0043(14) 0.0168(14) 0.0315(16)
C13 0.0349(12) 0.0365(12) 0.0274(10) -0.0059(9) 0.0113(9) -0.0106(9)
C23 0.0415(13) 0.0479(14) 0.0309(11) -0.0011(10) 0.0105(10) -0.0083(11)
C33 0.0592(16) 0.0678(17) 0.0272(11) 0.0029(12) 0.0150(11) -0.0086(15)
C43 0.0594(17) 0.0724(18) 0.0375(14) -0.0104(13) 0.0277(12) -0.0081(15)
C53 0.0464(15) 0.0497(14) 0.0450(14) -0.0075(11) 0.0222(12) -0.0026(12)
C63 0.0391(13) 0.0384(12) 0.0335(11) -0.0050(10) 0.0162(10) -0.0072(10)
C73 0.0593(17) 0.0673(18) 0.0365(13) 0.0124(12) 0.0130(12) 0.0087(14)
C83 0.060(2) 0.096(3) 0.100(3) 0.024(2) -0.0059(19) 0.0001(19)
C93 0.089(2) 0.063(2) 0.091(2) 0.0130(17) 0.014(2) 0.0007(18)
C103 0.0502(15) 0.0432(13) 0.0414(13) 0.0028(10) 0.0218(11) 0.0101(11)
C113 0.077(2) 0.0474(16) 0.078(2) 0.0144(15) 0.0203(17) 0.0038(15)
C123 0.0529(17) 0.0724(18) 0.0452(14) -0.0004(13) 0.0141(13) 0.0083(14)
O3S 0.155(9) 0.259(12) 0.170(9) 0.083(8) 0.062(8) 0.034(9)
C1S 0.099(11) 0.186(16) 0.116(15) 0.028(12) 0.042(12) 0.033(9)
C2S 0.191(17) 0.162(13) 0.149(14) -0.050(10) 0.055(13) -0.028(12)
C4S 0.113(14) 0.25(2) 0.23(2) -0.08(2) 0.028(17) -0.020(18)
C5S 0.14(2) 0.26(3) 0.102(16) 0.025(16) 0.007(12) 0.056(19)

loop_
_atom_type_symbol
_atom_type_description
_atom_type_scat_dispersion_real
_atom_type_scat_dispersion_imag
_atom_type_scat_source
C C 0.0033 0.0016 'International Tables Vol C Tables 4.2.6.8 and 6.1.1.4'
H H 0.0000 0.0000 'International Tables Vol C Tables 4.2.6.8 and 6.1.1.4'
N N 0.0061 0.0033 'International Tables Vol C Tables 4.2.6.8 and 6.1.1.4'
Fe Fe 0.3463 0.8444 'International Tables Vol C Tables 4.2.6.8 and 6.1.1.4'
O O 0.0106 0.0060 'International Tables Vol C Tables 4.2.6.8 and 6.1.1.4'

loop_
_geom_angle_atom_site_label_1
_geom_angle_atom_site_label_2
_geom_angle_atom_site_label_3
_geom_angle
_geom_angle_site_symmetry_1
_geom_angle_site_symmetry_3
O1 Fe1 N21 138.40(8) . .
O1 Fe1 N11 122.77(7) . .
N21 Fe1 N11 98.22(7) . .
C21 N11 C12 125.36(18) . .
C21 N11 Fe1 120.94(14) . .
C12 N11 Fe1 113.69(13) . .
C41 N21 C13 123.36(16) . .
C41 N21 Fe1 117.52(13) . .
C13 N21 Fe1 118.55(12) . .
Fe1 O1 Fe1 168.55(14) . 2_655
C61 C11 C71 106.1(2) . .
C61 C11 C81 105.8(2) . .
C71 C11 C81 112.0(2) . .
C61 C11 C21 118.17(19) . .
C71 C11 C21 108.4(2) . .
C81 C11 C21 106.4(2) . .
N11 C21 C31 120.2(2) . .
N11 C21 C11 126.45(19) . .
C31 C21 C11 113.34(19) . .
C41 C31 C21 133.9(2) . .
N21 C41 C31 121.94(18) . .
N21 C41 C51 122.59(19) . .
C31 C41 C51 115.09(18) . .
C91 C51 C111 106.31(19) . .
C91 C51 C101 108.6(2) . .
C111 C51 C101 107.6(2) . .
C91 C51 C41 112.08(19) . .
C111 C51 C41 117.73(18) . .
C101 C51 C41 104.16(17) . .
C62 C12 C22 121.8(2) . .
C62 C12 N11 118.7(2) . .
C22 C12 N11 119.08(19) . .
C32 C22 C12 117.9(2) . .
C32 C22 C72 119.8(2) . .
C12 C22 C72 122.3(2) . .
C42 C32 C22 120.8(3) . .
C32 C42 C52 120.7(2) . .
C42 C52 C62 121.3(3) . .
C12 C62 C52 117.0(2) . .
C12 C62 C102 122.7(2) . .
C52 C62 C102 120.3(2) . .
C22 C72 C92 109.0(2) . .
C22 C72 C82 113.8(2) . .
C92 C72 C82 109.6(2) . .
C62 C102 C122 110.0(2) . .
C62 C102 C112 112.9(2) . .
C122 C102 C112 109.4(2) . .
C63 C13 C23 120.1(2) . .
C63 C13 N21 121.09(18) . .
C23 C13 N21 118.68(19) . .
C33 C23 C13 118.5(2) . .
C33 C23 C73 118.9(2) . .
C13 C23 C73 122.5(2) . .
C43 C33 C23 121.8(2) . .
C53 C43 C33 119.0(2) . .
C43 C53 C63 122.2(2) . .
C53 C63 C13 118.1(2) . .
C53 C63 C103 118.4(2) . .
C13 C63 C103 123.46(19) . .
C23 C73 C83 113.7(2) . .
C23 C73 C93 111.8(2) . .
C83 C73 C93 108.6(2) . .
C123 C103 C63 112.0(2) . .
C123 C103 C113 109.8(2) . .
C63 C103 C113 111.86(19) . .
C4S O3S O3S 74.7(16) 5_565 5_565
C4S O3S C4S 125.0(11) 5_565 .
O3S O3S C4S 50.3(11) 5_565 .
C4S O3S C2S 42.9(12) 5_565 .
O3S O3S C2S 93.1(14) 5_565 .
C4S O3S C2S 129.1(15) . .
C1S C2S O3S 104.3(17) . .
C5S C4S O3S 122(3) . 5_565
C5S C4S O3S 165(4) . .
O3S C4S O3S 55.0(11) 5_565 .

loop_
_geom_bond_atom_site_label_1
_geom_bond_atom_site_label_2
_geom_bond_distance
_geom_bond_site_symmetry_2
Fe1 O1 1.7503(4) .
Fe1 N21 1.9656(16) .
Fe1 N11 2.0052(17) .
N11 C21 1.312(3) .
N11 C12 1.447(3) .
N21 C41 1.357(3) .
N21 C13 1.441(3) .
O1 Fe1 1.7503(4) 2_655
C11 C61 1.537(3) .
C11 C71 1.537(4) .
C11 C81 1.547(4) .
C11 C21 1.561(3) .
C21 C31 1.424(3) .
C31 C41 1.388(3) .
C41 C51 1.569(3) .
C51 C91 1.526(3) .
C51 C111 1.533(3) .
C51 C101 1.547(3) .
C12 C62 1.399(3) .
C12 C22 1.405(3) .
C22 C32 1.398(3) .
C22 C72 1.500(3) .
C32 C42 1.361(4) .
C42 C52 1.377(4) .
C52 C62 1.401(3) .
C62 C102 1.517(3) .
C72 C92 1.524(4) .
C72 C82 1.542(3) .
C102 C122 1.526(3) .
C102 C112 1.530(4) .
C13 C63 1.403(3) .
C13 C23 1.408(3) .
C23 C33 1.392(3) .
C23 C73 1.509(3) .
C33 C43 1.371(3) .
C43 C53 1.370(3) .
C53 C63 1.396(3) .
C63 C103 1.520(3) .
C73 C83 1.514(4) .
C73 C93 1.524(4) .
C103 C123 1.514(3) .
C103 C113 1.543(3) .
O3S C4S 1.19(2) 5_565
O3S O3S 1.264(16) 5_565
O3S C4S 1.49(3) .
O3S C2S 1.71(3) .
C1S C2S 1.30(3) .
C4S C5S 1.13(3) .
C4S O3S 1.19(2) 5_565

loop_
_geom_torsion_atom_site_label_1
_geom_torsion_atom_site_label_2
_geom_torsion_atom_site_label_3
_geom_torsion_atom_site_label_4
_geom_torsion
_geom_torsion_site_symmetry_1
_geom_torsion_site_symmetry_4
O1 Fe1 N11 C21 -157.49(15) . .
N21 Fe1 N11 C21 15.08(17) . .
O1 Fe1 N11 C12 22.97(17) . .
N21 Fe1 N11 C12 -164.45(14) . .
O1 Fe1 N21 C41 143.40(14) . .
N11 Fe1 N21 C41 -27.18(16) . .
O1 Fe1 N21 C13 -44.90(19) . .
N11 Fe1 N21 C13 144.52(14) . .
N21 Fe1 O1 Fe1 -37.45(9) . 2_655
N11 Fe1 O1 Fe1 131.45(7) . 2_655
C12 N11 C21 C31 -177.07(19) . .
Fe1 N11 C21 C31 3.5(3) . .
C12 N11 C21 C11 3.2(3) . .
Fe1 N11 C21 C11 -176.27(17) . .
C61 C11 C21 N11 1.6(4) . .
C71 C11 C21 N11 -119.1(3) . .
C81 C11 C21 N11 120.3(3) . .
C61 C11 C21 C31 -178.1(2) . .
C71 C11 C21 C31 61.2(3) . .
C81 C11 C21 C31 -59.5(3) . .
N11 C21 C31 C41 -19.3(4) . .
C11 C21 C31 C41 160.5(2) . .
C13 N21 C41 C31 -149.5(2) . .
Fe1 N21 C41 C31 21.8(3) . .
C13 N21 C41 C51 38.0(3) . .
Fe1 N21 C41 C51 -150.75(15) . .
C21 C31 C41 N21 4.3(4) . .
C21 C31 C41 C51 177.4(2) . .
N21 C41 C51 C91 -151.5(2) . .
C31 C41 C51 C91 35.4(3) . .
N21 C41 C51 C111 -27.8(3) . .
C31 C41 C51 C111 159.2(2) . .
N21 C41 C51 C101 91.2(2) . .
C31 C41 C51 C101 -81.8(2) . .
C21 N11 C12 C62 91.0(3) . .
Fe1 N11 C12 C62 -89.5(2) . .
C21 N11 C12 C22 -95.6(3) . .
Fe1 N11 C12 C22 83.9(2) . .
C62 C12 C22 C32 -6.9(3) . .
N11 C12 C22 C32 179.98(19) . .
C62 C12 C22 C72 171.1(2) . .
N11 C12 C22 C72 -2.0(3) . .
C12 C22 C32 C42 1.8(4) . .
C72 C22 C32 C42 -176.3(2) . .
C22 C32 C42 C52 3.0(4) . .
C32 C42 C52 C62 -2.8(4) . .
C22 C12 C62 C52 7.0(3) . .
N11 C12 C62 C52 -179.8(2) . .
C22 C12 C62 C102 -170.7(2) . .
N11 C12 C62 C102 2.5(3) . .
C42 C52 C62 C12 -2.1(4) . .
C42 C52 C62 C102 175.6(2) . .
C32 C22 C72 C92 72.3(3) . .
C12 C22 C72 C92 -105.7(3) . .
C32 C22 C72 C82 -50.5(3) . .
C12 C22 C72 C82 131.6(2) . .
C12 C62 C102 C122 115.6(2) . .
C52 C62 C102 C122 -62.0(3) . .
C12 C62 C102 C112 -121.8(3) . .
C52 C62 C102 C112 60.6(3) . .
C41 N21 C13 C63 -115.2(2) . .
Fe1 N21 C13 C63 73.7(2) . .
C41 N21 C13 C23 69.5(3) . .
Fe1 N21 C13 C23 -101.73(19) . .
C63 C13 C23 C33 5.6(3) . .
N21 C13 C23 C33 -179.00(19) . .
C63 C13 C23 C73 -171.7(2) . .
N21 C13 C23 C73 3.7(3) . .
C13 C23 C33 C43 -1.5(4) . .
C73 C23 C33 C43 175.9(2) . .
C23 C33 C43 C53 -2.8(4) . .
C33 C43 C53 C63 3.1(4) . .
C43 C53 C63 C13 0.9(3) . .
C43 C53 C63 C103 -179.7(2) . .
C23 C13 C63 C53 -5.3(3) . .
N21 C13 C63 C53 179.39(19) . .
C23 C13 C63 C103 175.4(2) . .
N21 C13 C63 C103 0.0(3) . .
C33 C23 C73 C83 68.3(3) . .
C13 C23 C73 C83 -114.4(3) . .
C33 C23 C73 C93 -55.1(3) . .
C13 C23 C73 C93 122.2(3) . .
C53 C63 C103 C123 59.2(3) . .
C13 C63 C103 C123 -121.5(2) . .
C53 C63 C103 C113 -64.6(3) . .
C13 C63 C103 C113 114.8(2) . .
C4S O3S C2S C1S -14(2) 5_565 .
O3S O3S C2S C1S -77(2) 5_565 .
C4S O3S C2S C1S -116(2) . .
C4S O3S C4S C5S 83(12) 5_565 .
O3S O3S C4S C5S 83(12) 5_565 .
C2S O3S C4S C5S 138(11) . .
C4S O3S C4S O3S 0.000(4) 5_565 5_565
C2S O3S C4S O3S 54.3(17) . 5_565
